data_7249226
loop_
_publ_author_name
'Flores-Romero, V\'ictor'
'LeBlanc, Jesse'
'Chen, Zichuan'
'Lavoie, Gino G.'

_publ_section_title
;
 Ti and Zr complexes bearing guanidine-phenolate ligands: coordination
 chemistry and polymerization studies
;
_journal_issue 35
_journal_name_full 'RSC Advances'
_journal_page_first 25889
_journal_page_last 25899
_journal_paper_doi 10.1039/D4RA05146G
_journal_volume 14
_journal_year 2024
_chemical_formula_moiety 'C28 H42 N6 O4 Zr'
_chemical_formula_sum 'C28 H42 N6 O4 Zr'
_chemical_formula_weight 617.89
_space_group_crystal_system monoclinic
_space_group_IT_number 14
_space_group_name_Hall '-P 2yn'
_space_group_name_H-M_alt 'P 1 21/n 1'
_atom_sites_solution_hydrogens geom
_atom_sites_solution_primary direct
_audit_creation_date 2023-02-24
_audit_creation_method
;
Olex2 1.5
(compiled 2022.04.07 svn.rca3783a0 for OlexSys, GUI svn.r6498)
;
_audit_update_record
;
2024-04-02 deposited with the CCDC.	2024-08-06 downloaded from the CCDC.
;
_cell_angle_alpha 90
_cell_angle_beta 90.246(2)
_cell_angle_gamma 90
_cell_formula_units_Z 4
_cell_length_a 9.6548(4)
_cell_length_b 15.7838(6)
_cell_length_c 19.7193(7)
_cell_measurement_reflns_used 9973
_cell_measurement_temperature 173(2)
_cell_measurement_theta_max 27.34
_cell_measurement_theta_min 2.34
_cell_volume 3005.0(2)
_computing_molecular_graphics 'Olex2 1.5 (Dolomanov et al., 2009)'
_computing_publication_material 'Olex2 1.5 (Dolomanov et al., 2009)'
_computing_structure_refinement 'SHELXL 2018/3 (Sheldrick, 2015)'
_computing_structure_solution 'SHELXS-1997  (Sheldrick, 2008)'
_diffrn_ambient_temperature 173.00
_diffrn_measured_fraction_theta_full 1.000
_diffrn_measured_fraction_theta_max 0.998
_diffrn_measurement_device_type 'Bruker APEX-II CCD'
_diffrn_measurement_method '\f and \w scans'
_diffrn_radiation_type MoK\a
_diffrn_radiation_wavelength 0.71073
_diffrn_reflns_av_R_equivalents 0.1255
_diffrn_reflns_av_unetI/netI 0.0549
_diffrn_reflns_Laue_measured_fraction_full 1.000
_diffrn_reflns_Laue_measured_fraction_max 0.998
_diffrn_reflns_limit_h_max 12
_diffrn_reflns_limit_h_min -12
_diffrn_reflns_limit_k_max 20
_diffrn_reflns_limit_k_min -20
_diffrn_reflns_limit_l_max 25
_diffrn_reflns_limit_l_min -25
_diffrn_reflns_number 94441
_diffrn_reflns_point_group_measured_fraction_full 1.000
_diffrn_reflns_point_group_measured_fraction_max 0.998
_diffrn_reflns_theta_full 25.242
_diffrn_reflns_theta_max 27.567
_diffrn_reflns_theta_min 2.109
_exptl_absorpt_coefficient_mu 0.408
_exptl_absorpt_correction_T_max 0.7456
_exptl_absorpt_correction_T_min 0.6936
_exptl_absorpt_correction_type multi-scan
_exptl_absorpt_process_details
;
SADABS-2016/2 (Bruker,2016/2) was used for absorption correction.
wR2(int) was 0.0775 before and 0.0690 after correction.
The Ratio of minimum to maximum transmission is 0.9303.
The \l/2 correction factor is Not present.
;
_exptl_crystal_colour green
_exptl_crystal_colour_primary green
_exptl_crystal_density_diffrn 1.366
_exptl_crystal_description shard
_exptl_crystal_F_000 1296
_exptl_crystal_size_max 0.4
_exptl_crystal_size_mid 0.4
_exptl_crystal_size_min 0.1
_refine_diff_density_max 1.101
_refine_diff_density_min -0.794
_refine_diff_density_rms 0.086
_refine_ls_extinction_method none
_refine_ls_goodness_of_fit_ref 1.049
_refine_ls_hydrogen_treatment constr
_refine_ls_matrix_type full
_refine_ls_number_parameters 361
_refine_ls_number_reflns 6938
_refine_ls_number_restraints 0
_refine_ls_restrained_S_all 1.049
_refine_ls_R_factor_all 0.0976
_refine_ls_R_factor_gt 0.0580
_refine_ls_shift/su_max 0.000
_refine_ls_shift/su_mean 0.000
_refine_ls_structure_factor_coef Fsqd
_refine_ls_weighting_details 'w=1/[\s^2^(Fo^2^)+(0.0122P)^2^+8.2958P] where P=(Fo^2^+2Fc^2^)/3'
_refine_ls_weighting_scheme calc
_refine_ls_wR_factor_gt 0.0979
_refine_ls_wR_factor_ref 0.1126
_reflns_Friedel_coverage 0.000
_reflns_number_gt 4861
_reflns_number_total 6938
_reflns_threshold_expression 'I > 2\s(I)'
_cod_data_source_file d4ra05146g2.cif
_cod_data_source_block vfr027_0m_a
_cod_database_code 7249226
_shelx_shelxl_version_number 2018/3
_shelx_space_group_comment
;
The symmetry employed for this shelxl refinement is uniquely defined
by the following loop, which should always be used as a source of
symmetry information in preference to the above space-group names.
They are only intended as comments.
;
_shelx_estimated_absorpt_t_max 0.960
_shelx_estimated_absorpt_t_min 0.854
_olex2_refinement_description
;
1. Twinned data refinement
 Scales: 0.9958(5)
 0.0042(5)
2. Fixed Uiso
 At 1.2 times of:
  All C(H) groups, All C(H,H) groups
 At 1.5 times of:
  All C(H,H,H) groups
3.a Ternary CH refined with riding coordinates:
 C23(H23), C26(H26)
3.b Secondary CH2 refined with riding coordinates:
 C2(H2A,H2B), C3(H3A,H3B), C13(H13A,H13B), C14(H14A,H14B)
3.c Aromatic/amide H refined with riding coordinates:
 C7(H7), C8(H8), C9(H9), C10(H10), C18(H18), C19(H19), C20(H20), C21(H21)
3.d Idealised Me refined as rotating group:
 C5(H5A,H5B,H5C), C4(H4A,H4B,H4C), C15(H15A,H15B,H15C), C16(H16A,H16B,H16C),
 C24(H24A,H24B,H24C), C25(H25A,H25B,H25C), C28(H28A,H28B,H28C), C27(H27A,H27B,
 H27C)
;
_olex2_submission_special_instructions 'No special instructions were received'

loop_
_space_group_symop_operation_xyz
'x, y, z'
'-x+1/2, y+1/2, -z+1/2'
'-x, -y, -z'
'x-1/2, -y-1/2, z-1/2'

loop_
_atom_site_label
_atom_site_type_symbol
_atom_site_fract_x
_atom_site_fract_y
_atom_site_fract_z
_atom_site_U_iso_or_equiv
_atom_site_adp_type
_atom_site_occupancy
_atom_site_site_symmetry_order
_atom_site_calc_flag
_atom_site_refinement_flags_posn
_atom_site_refinement_flags_adp
_atom_site_refinement_flags_occupancy
_atom_site_disorder_assembly
_atom_site_disorder_group
Zr1 Zr 0.35595(4) 0.44014(2) 0.75657(2) 0.03032(10) Uani 1 1 d . . . . .
O1 O 0.2904(3) 0.56096(17) 0.73305(12) 0.0342(6) Uani 1 1 d . . . . .
O2 O 0.4123(3) 0.31983(17) 0.72799(13) 0.0370(6) Uani 1 1 d . . . . .
O3 O 0.2067(3) 0.40318(19) 0.81772(13) 0.0446(7) Uani 1 1 d . . . . .
N1 N 0.2183(3) 0.43221(19) 0.65600(14) 0.0285(7) Uani 1 1 d . . . . .
N2 N 0.1881(3) 0.28956(19) 0.62559(15) 0.0328(7) Uani 1 1 d . . . . .
N3 N 0.2630(3) 0.37487(19) 0.54491(15) 0.0335(7) Uani 1 1 d . . . . .
N4 N 0.5537(3) 0.4504(2) 0.67908(16) 0.0343(7) Uani 1 1 d . . . . .
O4 O 0.4881(3) 0.4710(2) 0.82696(14) 0.0519(8) Uani 1 1 d . . . . .
C11 C 0.2137(4) 0.5807(2) 0.67826(19) 0.0302(8) Uani 1 1 d . . . . .
C6 C 0.1756(4) 0.5143(2) 0.63434(19) 0.0313(8) Uani 1 1 d . . . . .
C1 C 0.2223(4) 0.3699(2) 0.61084(18) 0.0280(8) Uani 1 1 d . . . . .
C2 C 0.1944(5) 0.2359(2) 0.5656(2) 0.0410(10) Uani 1 1 d . . . . .
H2A H 0.100469 0.223337 0.547897 0.049 Uiso 1 1 calc R U . . .
H2B H 0.242674 0.181931 0.575510 0.049 Uiso 1 1 calc R U . . .
C3 C 0.2758(5) 0.2894(2) 0.5161(2) 0.0401(10) Uani 1 1 d . . . . .
H3A H 0.373841 0.271223 0.514222 0.048 Uiso 1 1 calc R U . . .
H3B H 0.235106 0.286561 0.469993 0.048 Uiso 1 1 calc R U . . .
C5 C 0.3565(5) 0.4396(3) 0.5200(2) 0.0443(10) Uani 1 1 d . . . . .
H5A H 0.363567 0.485363 0.553383 0.066 Uiso 1 1 calc R U . . .
H5B H 0.320925 0.462269 0.477079 0.066 Uiso 1 1 calc R U . . .
H5C H 0.448306 0.414745 0.512697 0.066 Uiso 1 1 calc R U . . .
C4 C 0.1125(4) 0.2615(3) 0.6844(2) 0.0404(10) Uani 1 1 d . . . . .
H4A H 0.117737 0.304886 0.719853 0.061 Uiso 1 1 calc R U . . .
H4B H 0.153066 0.208578 0.701367 0.061 Uiso 1 1 calc R U . . .
H4C H 0.015385 0.251797 0.672000 0.061 Uiso 1 1 calc R U . . .
C7 C 0.0908(5) 0.5319(3) 0.5797(2) 0.0495(12) Uani 1 1 d . . . . .
H7 H 0.059680 0.487007 0.551392 0.059 Uiso 1 1 calc R U . . .
C8 C 0.0502(5) 0.6148(3) 0.5654(3) 0.0590(14) Uani 1 1 d . . . . .
H8 H -0.005290 0.626525 0.526622 0.071 Uiso 1 1 calc R U . . .
C9 C 0.0911(5) 0.6797(3) 0.6080(2) 0.0489(12) Uani 1 1 d . . . . .
H9 H 0.063647 0.736276 0.598529 0.059 Uiso 1 1 calc R U . . .
C10 C 0.1713(4) 0.6626(2) 0.6641(2) 0.0365(9) Uani 1 1 d . . . . .
H10 H 0.198018 0.707471 0.693422 0.044 Uiso 1 1 calc R U . . .
C12 C 0.6598(4) 0.5008(3) 0.6937(2) 0.0422(10) Uani 1 1 d . . . . .
N5 N 0.7904(4) 0.4796(3) 0.7111(2) 0.0648(12) Uani 1 1 d . . . . .
C15 C 0.8288(6) 0.3974(4) 0.7378(3) 0.089(2) Uani 1 1 d . . . . .
H15A H 0.752980 0.375117 0.765418 0.134 Uiso 1 1 calc R U . . .
H15B H 0.912323 0.403048 0.765854 0.134 Uiso 1 1 calc R U . . .
H15C H 0.847162 0.358482 0.700174 0.134 Uiso 1 1 calc R U . . .
C13 C 0.8643(6) 0.5566(5) 0.7341(3) 0.088(2) Uani 1 1 d . . . . .
H13A H 0.956105 0.560924 0.712246 0.105 Uiso 1 1 calc R U . . .
H13B H 0.877363 0.555841 0.783943 0.105 Uiso 1 1 calc R U . . .
C14 C 0.7740(6) 0.6283(4) 0.7135(3) 0.083(2) Uani 1 1 d . . . . .
H14A H 0.761474 0.668925 0.751213 0.099 Uiso 1 1 calc R U . . .
H14B H 0.812788 0.658620 0.673915 0.099 Uiso 1 1 calc R U . . .
N6 N 0.6444(4) 0.5868(2) 0.6961(2) 0.0531(10) Uani 1 1 d . . . . .
C16 C 0.5412(5) 0.6333(3) 0.6604(2) 0.0511(12) Uani 1 1 d . . . . .
H16A H 0.585552 0.669674 0.626547 0.077 Uiso 1 1 calc R U . . .
H16B H 0.489127 0.668405 0.692348 0.077 Uiso 1 1 calc R U . . .
H16C H 0.477944 0.593851 0.637596 0.077 Uiso 1 1 calc R U . . .
C17 C 0.5808(4) 0.3686(3) 0.6517(2) 0.0363(9) Uani 1 1 d . . . . .
C18 C 0.6731(5) 0.3518(3) 0.5988(2) 0.0490(11) Uani 1 1 d . . . . .
H18 H 0.726584 0.396369 0.579888 0.059 Uiso 1 1 calc R U . . .
C19 C 0.6864(5) 0.2696(3) 0.5739(3) 0.0597(14) Uani 1 1 d . . . . .
H19 H 0.749891 0.258230 0.538406 0.072 Uiso 1 1 calc R U . . .
C20 C 0.6081(6) 0.2048(3) 0.6005(3) 0.0603(14) Uani 1 1 d . . . . .
H20 H 0.618528 0.148973 0.583309 0.072 Uiso 1 1 calc R U . . .
C21 C 0.5142(5) 0.2202(3) 0.6520(2) 0.0480(11) Uani 1 1 d . . . . .
H21 H 0.459643 0.175290 0.669630 0.058 Uiso 1 1 calc R U . . .
C22 C 0.5006(4) 0.3022(3) 0.6777(2) 0.0373(9) Uani 1 1 d . . . . .
C23 C 0.5953(5) 0.4832(3) 0.8726(2) 0.0539(12) Uani 1 1 d . . . . .
H23 H 0.679584 0.494420 0.844751 0.065 Uiso 1 1 calc R U . . .
C24 C 0.6259(6) 0.4035(3) 0.9123(3) 0.0717(16) Uani 1 1 d . . . . .
H24A H 0.546203 0.389529 0.940834 0.108 Uiso 1 1 calc R U . . .
H24B H 0.707608 0.412610 0.941037 0.108 Uiso 1 1 calc R U . . .
H24C H 0.643622 0.356773 0.880841 0.108 Uiso 1 1 calc R U . . .
C25 C 0.5736(6) 0.5595(4) 0.9136(3) 0.0725(16) Uani 1 1 d . . . . .
H25A H 0.578467 0.609702 0.884401 0.109 Uiso 1 1 calc R U . . .
H25B H 0.645548 0.563075 0.948688 0.109 Uiso 1 1 calc R U . . .
H25C H 0.482346 0.556896 0.935041 0.109 Uiso 1 1 calc R U . . .
C26 C 0.1718(5) 0.4054(3) 0.8869(2) 0.0527(12) Uani 1 1 d . . . . .
H26 H 0.258437 0.393385 0.913089 0.063 Uiso 1 1 calc R U . . .
C28 C 0.1258(7) 0.4924(3) 0.9061(3) 0.086(2) Uani 1 1 d . . . . .
H28A H 0.195512 0.533744 0.891706 0.129 Uiso 1 1 calc R U . . .
H28B H 0.114560 0.495573 0.955425 0.129 Uiso 1 1 calc R U . . .
H28C H 0.037257 0.505078 0.883877 0.129 Uiso 1 1 calc R U . . .
C27 C 0.0722(6) 0.3386(3) 0.9039(3) 0.0721(17) Uani 1 1 d . . . . .
H27A H -0.012945 0.346746 0.877457 0.108 Uiso 1 1 calc R U . . .
H27B H 0.050843 0.341257 0.952368 0.108 Uiso 1 1 calc R U . . .
H27C H 0.112274 0.283177 0.893164 0.108 Uiso 1 1 calc R U . . .

loop_
_atom_site_aniso_label
_atom_site_aniso_U_11
_atom_site_aniso_U_22
_atom_site_aniso_U_33
_atom_site_aniso_U_23
_atom_site_aniso_U_13
_atom_site_aniso_U_12
Zr1 0.0364(2) 0.03377(19) 0.02082(16) 0.00061(17) 0.00039(13) -0.00696(19)
O1 0.0423(15) 0.0313(14) 0.0289(13) -0.0058(12) 0.0013(11) -0.0052(13)
O2 0.0422(16) 0.0354(15) 0.0332(14) 0.0064(12) -0.0008(12) 0.0020(13)
O3 0.0577(19) 0.0479(18) 0.0282(14) -0.0015(13) 0.0112(13) -0.0116(15)
N1 0.0355(17) 0.0217(15) 0.0281(15) -0.0032(13) -0.0057(13) 0.0030(14)
N2 0.0419(19) 0.0257(17) 0.0307(17) -0.0037(13) -0.0010(14) -0.0032(14)
N3 0.049(2) 0.0220(16) 0.0298(17) -0.0035(13) -0.0015(15) -0.0001(14)
N4 0.0310(17) 0.0369(19) 0.0350(17) 0.0035(15) 0.0023(13) -0.0025(15)
O4 0.056(2) 0.068(2) 0.0322(15) 0.0014(15) -0.0123(14) -0.0140(16)
C11 0.0275(19) 0.026(2) 0.037(2) -0.0044(16) 0.0029(16) -0.0018(15)
C6 0.034(2) 0.0227(19) 0.037(2) -0.0040(16) -0.0060(17) 0.0000(16)
C1 0.032(2) 0.0246(19) 0.0274(18) -0.0031(15) -0.0077(15) 0.0016(15)
C2 0.059(3) 0.025(2) 0.039(2) -0.0078(17) -0.004(2) 0.0004(19)
C3 0.053(3) 0.032(2) 0.035(2) -0.0082(18) 0.0007(19) 0.0055(19)
C5 0.063(3) 0.037(2) 0.033(2) 0.006(2) 0.0007(19) -0.006(2)
C4 0.045(3) 0.033(2) 0.044(2) -0.0006(19) 0.0029(19) -0.0065(19)
C7 0.061(3) 0.029(2) 0.058(3) -0.011(2) -0.028(2) 0.011(2)
C8 0.071(3) 0.035(3) 0.070(3) -0.004(2) -0.037(3) 0.018(2)
C9 0.051(3) 0.024(2) 0.071(3) -0.003(2) -0.008(2) 0.009(2)
C10 0.041(2) 0.024(2) 0.044(2) -0.0049(17) 0.0015(19) -0.0059(17)
C12 0.029(2) 0.063(3) 0.034(2) 0.000(2) 0.0060(17) -0.004(2)
N5 0.036(2) 0.101(4) 0.057(3) -0.012(3) 0.0005(19) -0.002(2)
C15 0.058(4) 0.121(6) 0.087(5) -0.022(4) -0.020(3) 0.043(4)
C13 0.044(3) 0.131(6) 0.089(4) -0.027(4) 0.011(3) -0.042(4)
C14 0.063(4) 0.094(5) 0.091(5) -0.008(4) 0.002(3) -0.045(4)
N6 0.049(2) 0.048(2) 0.063(3) 0.001(2) 0.004(2) -0.0263(19)
C16 0.068(3) 0.036(3) 0.050(3) 0.001(2) 0.019(2) -0.010(2)
C17 0.035(2) 0.038(2) 0.036(2) 0.0025(18) -0.0009(17) 0.0111(18)
C18 0.046(3) 0.054(3) 0.047(3) 0.007(2) 0.010(2) 0.013(2)
C19 0.065(3) 0.060(3) 0.055(3) -0.007(3) 0.013(3) 0.025(3)
C20 0.075(4) 0.044(3) 0.062(3) -0.004(2) 0.000(3) 0.022(3)
C21 0.053(3) 0.040(3) 0.052(3) 0.003(2) -0.007(2) 0.012(2)
C22 0.041(2) 0.038(2) 0.033(2) 0.0049(18) -0.0040(18) 0.0095(19)
C23 0.063(3) 0.052(3) 0.047(3) 0.005(2) -0.016(2) 0.001(2)
C24 0.089(4) 0.059(3) 0.066(4) 0.014(3) -0.015(3) 0.003(3)
C25 0.091(4) 0.064(3) 0.062(3) -0.016(3) -0.017(3) -0.001(3)
C26 0.067(3) 0.054(3) 0.037(2) -0.004(2) 0.022(2) -0.011(2)
C28 0.122(6) 0.055(4) 0.082(4) -0.022(3) 0.048(4) 0.003(4)
C27 0.097(4) 0.063(4) 0.056(3) 0.012(3) 0.029(3) -0.011(3)

loop_
_atom_type_symbol
_atom_type_description
_atom_type_scat_dispersion_real
_atom_type_scat_dispersion_imag
_atom_type_scat_source
C C 0.0033 0.0016 'International Tables Vol C Tables 4.2.6.8 and 6.1.1.4'
H H 0.0000 0.0000 'International Tables Vol C Tables 4.2.6.8 and 6.1.1.4'
N N 0.0061 0.0033 'International Tables Vol C Tables 4.2.6.8 and 6.1.1.4'
O O 0.0106 0.0060 'International Tables Vol C Tables 4.2.6.8 and 6.1.1.4'
Zr Zr -2.9673 0.5597 'International Tables Vol C Tables 4.2.6.8 and 6.1.1.4'

loop_
_geom_angle_atom_site_label_1
_geom_angle_atom_site_label_2
_geom_angle_atom_site_label_3
_geom_angle
_geom_angle_site_symmetry_1
_geom_angle_site_symmetry_3
_geom_angle_publ_flag
O1 Zr1 N1 72.08(10) . . ?
O1 Zr1 N4 92.17(10) . . ?
O2 Zr1 O1 151.00(10) . . ?
O2 Zr1 N1 82.57(10) . . ?
O2 Zr1 N4 71.49(11) . . ?
O3 Zr1 O1 100.78(11) . . ?
O3 Zr1 O2 95.13(12) . . ?
O3 Zr1 N1 95.00(11) . . ?
O3 Zr1 N4 166.49(12) . . ?
N1 Zr1 N4 85.29(10) . . ?
O4 Zr1 O1 97.40(12) . . ?
O4 Zr1 O2 104.69(12) . . ?
O4 Zr1 O3 96.70(12) . . ?
O4 Zr1 N1 165.58(12) . . ?
O4 Zr1 N4 85.29(12) . . ?
C11 O1 Zr1 124.2(2) . . ?
C22 O2 Zr1 124.4(2) . . ?
C26 O3 Zr1 139.9(3) . . ?
C6 N1 Zr1 111.1(2) . . ?
C1 N1 Zr1 125.4(2) . . ?
C1 N1 C6 118.8(3) . . ?
C1 N2 C2 111.2(3) . . ?
C1 N2 C4 126.2(3) . . ?
C4 N2 C2 119.8(3) . . ?
C1 N3 C3 109.9(3) . . ?
C1 N3 C5 123.1(3) . . ?
C5 N3 C3 117.5(3) . . ?
C12 N4 Zr1 120.3(3) . . ?
C12 N4 C17 118.9(3) . . ?
C17 N4 Zr1 108.7(2) . . ?
C23 O4 Zr1 171.0(3) . . ?
O1 C11 C6 117.7(3) . . ?
O1 C11 C10 122.7(3) . . ?
C10 C11 C6 119.6(4) . . ?
C11 C6 N1 114.7(3) . . ?
C7 C6 N1 126.0(3) . . ?
C7 C6 C11 119.0(3) . . ?
N1 C1 N2 123.1(3) . . ?
N1 C1 N3 127.3(3) . . ?
N2 C1 N3 109.5(3) . . ?
N2 C2 H2A 111.2 . . ?
N2 C2 H2B 111.2 . . ?
N2 C2 C3 102.9(3) . . ?
H2A C2 H2B 109.1 . . ?
C3 C2 H2A 111.2 . . ?
C3 C2 H2B 111.2 . . ?
N3 C3 C2 102.6(3) . . ?
N3 C3 H3A 111.2 . . ?
N3 C3 H3B 111.2 . . ?
C2 C3 H3A 111.2 . . ?
C2 C3 H3B 111.2 . . ?
H3A C3 H3B 109.2 . . ?
N3 C5 H5A 109.5 . . ?
N3 C5 H5B 109.5 . . ?
N3 C5 H5C 109.5 . . ?
H5A C5 H5B 109.5 . . ?
H5A C5 H5C 109.5 . . ?
H5B C5 H5C 109.5 . . ?
N2 C4 H4A 109.5 . . ?
N2 C4 H4B 109.5 . . ?
N2 C4 H4C 109.5 . . ?
H4A C4 H4B 109.5 . . ?
H4A C4 H4C 109.5 . . ?
H4B C4 H4C 109.5 . . ?
C6 C7 H7 119.6 . . ?
C6 C7 C8 120.8(4) . . ?
C8 C7 H7 119.6 . . ?
C7 C8 H8 120.2 . . ?
C9 C8 C7 119.6(4) . . ?
C9 C8 H8 120.2 . . ?
C8 C9 H9 119.9 . . ?
C10 C9 C8 120.1(4) . . ?
C10 C9 H9 119.9 . . ?
C11 C10 H10 119.6 . . ?
C9 C10 C11 120.8(4) . . ?
C9 C10 H10 119.6 . . ?
N4 C12 N5 128.7(5) . . ?
N4 C12 N6 121.3(4) . . ?
N5 C12 N6 109.9(4) . . ?
C12 N5 C15 123.6(5) . . ?
C12 N5 C13 108.8(5) . . ?
C15 N5 C13 120.1(5) . . ?
N5 C15 H15A 109.5 . . ?
N5 C15 H15B 109.5 . . ?
N5 C15 H15C 109.5 . . ?
H15A C15 H15B 109.5 . . ?
H15A C15 H15C 109.5 . . ?
H15B C15 H15C 109.5 . . ?
N5 C13 H13A 110.7 . . ?
N5 C13 H13B 110.7 . . ?
N5 C13 C14 105.1(4) . . ?
H13A C13 H13B 108.8 . . ?
C14 C13 H13A 110.7 . . ?
C14 C13 H13B 110.7 . . ?
C13 C14 H14A 111.2 . . ?
C13 C14 H14B 111.2 . . ?
H14A C14 H14B 109.1 . . ?
N6 C14 C13 103.0(5) . . ?
N6 C14 H14A 111.2 . . ?
N6 C14 H14B 111.2 . . ?
C12 N6 C14 111.3(5) . . ?
C12 N6 C16 124.9(4) . . ?
C16 N6 C14 119.0(4) . . ?
N6 C16 H16A 109.5 . . ?
N6 C16 H16B 109.5 . . ?
N6 C16 H16C 109.5 . . ?
H16A C16 H16B 109.5 . . ?
H16A C16 H16C 109.5 . . ?
H16B C16 H16C 109.5 . . ?
C18 C17 N4 124.9(4) . . ?
C18 C17 C22 119.0(4) . . ?
C22 C17 N4 115.9(3) . . ?
C17 C18 H18 120.0 . . ?
C19 C18 C17 119.9(5) . . ?
C19 C18 H18 120.0 . . ?
C18 C19 H19 119.8 . . ?
C20 C19 C18 120.4(5) . . ?
C20 C19 H19 119.8 . . ?
C19 C20 H20 119.6 . . ?
C19 C20 C21 120.7(5) . . ?
C21 C20 H20 119.6 . . ?
C20 C21 H21 120.3 . . ?
C20 C21 C22 119.4(5) . . ?
C22 C21 H21 120.3 . . ?
O2 C22 C17 118.0(4) . . ?
O2 C22 C21 121.5(4) . . ?
C21 C22 C17 120.5(4) . . ?
O4 C23 H23 106.0 . . ?
O4 C23 C24 111.5(4) . . ?
O4 C23 C25 111.4(4) . . ?
C24 C23 H23 106.0 . . ?
C25 C23 H23 106.0 . . ?
C25 C23 C24 115.3(4) . . ?
C23 C24 H24A 109.5 . . ?
C23 C24 H24B 109.5 . . ?
C23 C24 H24C 109.5 . . ?
H24A C24 H24B 109.5 . . ?
H24A C24 H24C 109.5 . . ?
H24B C24 H24C 109.5 . . ?
C23 C25 H25A 109.5 . . ?
C23 C25 H25B 109.5 . . ?
C23 C25 H25C 109.5 . . ?
H25A C25 H25B 109.5 . . ?
H25A C25 H25C 109.5 . . ?
H25B C25 H25C 109.5 . . ?
O3 C26 H26 107.0 . . ?
O3 C26 C28 110.0(4) . . ?
O3 C26 C27 111.3(4) . . ?
C28 C26 H26 107.0 . . ?
C27 C26 H26 107.0 . . ?
C27 C26 C28 114.1(4) . . ?
C26 C28 H28A 109.5 . . ?
C26 C28 H28B 109.5 . . ?
C26 C28 H28C 109.5 . . ?
H28A C28 H28B 109.5 . . ?
H28A C28 H28C 109.5 . . ?
H28B C28 H28C 109.5 . . ?
C26 C27 H27A 109.5 . . ?
C26 C27 H27B 109.5 . . ?
C26 C27 H27C 109.5 . . ?
H27A C27 H27B 109.5 . . ?
H27A C27 H27C 109.5 . . ?
H27B C27 H27C 109.5 . . ?

loop_
_geom_bond_atom_site_label_1
_geom_bond_atom_site_label_2
_geom_bond_distance
_geom_bond_site_symmetry_2
_geom_bond_publ_flag
Zr1 O1 2.061(3) . ?
Zr1 O2 2.055(3) . ?
Zr1 O3 1.971(3) . ?
Zr1 N1 2.386(3) . ?
Zr1 N4 2.456(3) . ?
Zr1 O4 1.944(3) . ?
O1 C11 1.344(4) . ?
O2 C22 1.340(5) . ?
O3 C26 1.407(5) . ?
N1 C6 1.425(5) . ?
N1 C1 1.328(4) . ?
N2 C1 1.342(5) . ?
N2 C2 1.457(5) . ?
N2 C4 1.443(5) . ?
N3 C1 1.362(5) . ?
N3 C3 1.470(5) . ?
N3 C5 1.450(5) . ?
N4 C12 1.328(5) . ?
N4 C17 1.424(5) . ?
O4 C23 1.382(5) . ?
C11 C6 1.406(5) . ?
C11 C10 1.384(5) . ?
C6 C7 1.379(5) . ?
C2 H2A 0.9900 . ?
C2 H2B 0.9900 . ?
C2 C3 1.513(6) . ?
C3 H3A 0.9900 . ?
C3 H3B 0.9900 . ?
C5 H5A 0.9800 . ?
C5 H5B 0.9800 . ?
C5 H5C 0.9800 . ?
C4 H4A 0.9800 . ?
C4 H4B 0.9800 . ?
C4 H4C 0.9800 . ?
C7 H7 0.9500 . ?
C7 C8 1.393(6) . ?
C8 H8 0.9500 . ?
C8 C9 1.382(6) . ?
C9 H9 0.9500 . ?
C9 C10 1.374(6) . ?
C10 H10 0.9500 . ?
C12 N5 1.348(6) . ?
C12 N6 1.365(6) . ?
N5 C15 1.447(7) . ?
N5 C13 1.480(7) . ?
C15 H15A 0.9800 . ?
C15 H15B 0.9800 . ?
C15 H15C 0.9800 . ?
C13 H13A 0.9900 . ?
C13 H13B 0.9900 . ?
C13 C14 1.484(9) . ?
C14 H14A 0.9900 . ?
C14 H14B 0.9900 . ?
C14 N6 1.452(6) . ?
N6 C16 1.422(6) . ?
C16 H16A 0.9800 . ?
C16 H16B 0.9800 . ?
C16 H16C 0.9800 . ?
C17 C18 1.400(6) . ?
C17 C22 1.402(6) . ?
C18 H18 0.9500 . ?
C18 C19 1.392(7) . ?
C19 H19 0.9500 . ?
C19 C20 1.377(7) . ?
C20 H20 0.9500 . ?
C20 C21 1.385(7) . ?
C21 H21 0.9500 . ?
C21 C22 1.396(6) . ?
C23 H23 1.0000 . ?
C23 C24 1.509(6) . ?
C23 C25 1.467(7) . ?
C24 H24A 0.9800 . ?
C24 H24B 0.9800 . ?
C24 H24C 0.9800 . ?
C25 H25A 0.9800 . ?
C25 H25B 0.9800 . ?
C25 H25C 0.9800 . ?
C26 H26 1.0000 . ?
C26 C28 1.492(7) . ?
C26 C27 1.467(6) . ?
C28 H28A 0.9800 . ?
C28 H28B 0.9800 . ?
C28 H28C 0.9800 . ?
C27 H27A 0.9800 . ?
C27 H27B 0.9800 . ?
C27 H27C 0.9800 . ?

loop_
_geom_torsion_atom_site_label_1
_geom_torsion_atom_site_label_2
_geom_torsion_atom_site_label_3
_geom_torsion_atom_site_label_4
_geom_torsion
_geom_torsion_site_symmetry_1
_geom_torsion_site_symmetry_2
_geom_torsion_site_symmetry_3
_geom_torsion_site_symmetry_4
_geom_torsion_publ_flag
Zr1 O1 C11 C6 0.1(5) . . . . ?
Zr1 O1 C11 C10 179.9(3) . . . . ?
Zr1 O2 C22 C17 13.4(5) . . . . ?
Zr1 O2 C22 C21 -167.3(3) . . . . ?
Zr1 O3 C26 C28 74.7(6) . . . . ?
Zr1 O3 C26 C27 -157.9(4) . . . . ?
Zr1 N1 C6 C11 -4.4(4) . . . . ?
Zr1 N1 C6 C7 -177.3(4) . . . . ?
Zr1 N1 C1 N2 63.0(5) . . . . ?
Zr1 N1 C1 N3 -115.4(4) . . . . ?
Zr1 N4 C12 N5 110.8(4) . . . . ?
Zr1 N4 C12 N6 -65.7(5) . . . . ?
Zr1 N4 C17 C18 170.7(3) . . . . ?
Zr1 N4 C17 C22 -4.8(4) . . . . ?
O1 C11 C6 N1 3.2(5) . . . . ?
O1 C11 C6 C7 176.6(4) . . . . ?
O1 C11 C10 C9 -179.0(4) . . . . ?
N1 C6 C7 C8 176.6(4) . . . . ?
N2 C2 C3 N3 -18.8(4) . . . . ?
N4 C12 N5 C15 -20.6(7) . . . . ?
N4 C12 N5 C13 -170.2(4) . . . . ?
N4 C12 N6 C14 179.7(4) . . . . ?
N4 C12 N6 C16 -25.5(7) . . . . ?
N4 C17 C18 C19 -177.0(4) . . . . ?
N4 C17 C22 O2 -3.7(5) . . . . ?
N4 C17 C22 C21 176.9(4) . . . . ?
C11 C6 C7 C8 4.0(7) . . . . ?
C6 N1 C1 N2 -143.4(4) . . . . ?
C6 N1 C1 N3 38.2(6) . . . . ?
C6 C11 C10 C9 0.8(6) . . . . ?
C6 C7 C8 C9 -2.5(8) . . . . ?
C1 N1 C6 C11 -161.5(3) . . . . ?
C1 N1 C6 C7 25.6(6) . . . . ?
C1 N2 C2 C3 15.3(4) . . . . ?
C1 N3 C3 C2 17.5(4) . . . . ?
C2 N2 C1 N1 176.7(3) . . . . ?
C2 N2 C1 N3 -4.7(4) . . . . ?
C3 N3 C1 N1 169.9(4) . . . . ?
C3 N3 C1 N2 -8.7(4) . . . . ?
C5 N3 C1 N1 24.5(6) . . . . ?
C5 N3 C1 N2 -154.1(4) . . . . ?
C5 N3 C3 C2 165.1(3) . . . . ?
C4 N2 C1 N1 15.7(6) . . . . ?
C4 N2 C1 N3 -165.6(4) . . . . ?
C4 N2 C2 C3 177.6(3) . . . . ?
C7 C8 C9 C10 0.0(8) . . . . ?
C8 C9 C10 C11 0.8(7) . . . . ?
C10 C11 C6 N1 -176.6(3) . . . . ?
C10 C11 C6 C7 -3.2(6) . . . . ?
C12 N4 C17 C18 -46.5(6) . . . . ?
C12 N4 C17 C22 137.9(4) . . . . ?
C12 N5 C13 C14 -12.8(6) . . . . ?
N5 C12 N6 C14 2.6(6) . . . . ?
N5 C12 N6 C16 157.4(4) . . . . ?
N5 C13 C14 N6 13.4(6) . . . . ?
C15 N5 C13 C14 -163.7(5) . . . . ?
C13 C14 N6 C12 -10.3(6) . . . . ?
C13 C14 N6 C16 -166.8(4) . . . . ?
N6 C12 N5 C15 156.2(5) . . . . ?
N6 C12 N5 C13 6.6(5) . . . . ?
C17 N4 C12 N5 -27.6(6) . . . . ?
C17 N4 C12 N6 155.9(4) . . . . ?
C17 C18 C19 C20 0.8(7) . . . . ?
C18 C17 C22 O2 -179.6(4) . . . . ?
C18 C17 C22 C21 1.1(6) . . . . ?
C18 C19 C20 C21 0.4(8) . . . . ?
C19 C20 C21 C22 -0.8(7) . . . . ?
C20 C21 C22 O2 -179.2(4) . . . . ?
C20 C21 C22 C17 0.1(6) . . . . ?
C22 C17 C18 C19 -1.5(6) . . . . ?

loop_
_twin_individual_id
_twin_individual_mass_fraction_refined
1 0.9958(5)
2 0.0042(5)
